data_1569208
loop_
_publ_author_name
'Zhang, Shengbo'
'Xue, Yingying'
'Wu, Yanfen'
'Zhang, Yu-Xiao'
'Tan, Ting'
'Niu, Zhiqiang'

_publ_section_title
;
 PET recycling under mild conditions <i>via</i> substituent-modulated
 intramolecular hydrolysis.
;
_journal_issue 24
_journal_name_full 'Chemical science'
_journal_page_first 6558
_journal_page_last 6563
_journal_paper_doi 10.1039/d3sc01161e
_journal_volume 14
_journal_year 2023
_chemical_formula_moiety 'C24 H28 N8 O14 Zn2'
_chemical_formula_sum 'C24 H28 N8 O14 Zn2'
_chemical_formula_weight 783.28
_space_group_crystal_system triclinic
_space_group_IT_number 2
_space_group_name_Hall '-P 1'
_space_group_name_H-M_alt 'P -1'
_atom_sites_solution_hydrogens geom
_atom_sites_solution_primary dual
_audit_creation_date 2022-06-20
_audit_creation_method
;
Olex2 1.5
(compiled 2022.04.07 svn.rca3783a0 for OlexSys, GUI svn.r6498)
;
_audit_update_record
;
2022-09-06 deposited with the CCDC.	2023-05-25 downloaded from the CCDC.
;
_cell_angle_alpha 98.6050(10)
_cell_angle_beta 97.1330(10)
_cell_angle_gamma 98.8420(10)
_cell_formula_units_Z 1
_cell_length_a 7.97610(10)
_cell_length_b 8.79990(10)
_cell_length_c 10.5943(2)
_cell_measurement_reflns_used 7039
_cell_measurement_temperature 173.00(10)
_cell_measurement_theta_max 66.2620
_cell_measurement_theta_min 9.1640
_cell_volume 718.204(19)
_computing_cell_refinement 'CrysAlisPro 1.171.40.78a (Rigaku OD, 2020)'
_computing_data_collection 'CrysAlisPro 1.171.40.78a (Rigaku OD, 2020)'
_computing_data_reduction 'CrysAlisPro 1.171.40.78a (Rigaku OD, 2020)'
_computing_molecular_graphics 'Olex2 1.5 (Dolomanov et al., 2009)'
_computing_publication_material 'Olex2 1.5 (Dolomanov et al., 2009)'
_computing_structure_refinement 'SHELXL 2018/1 (Sheldrick, 2015)'
_computing_structure_solution 'SHELXT 2014/5 (Sheldrick, 2014)'
_diffrn_ambient_environment N~2~
_diffrn_ambient_temperature 173.00(10)
_diffrn_detector 'Hybrid Pixel Array Detector'
_diffrn_detector_area_resol_mean 10.0000
_diffrn_measured_fraction_theta_full 0.931
_diffrn_measured_fraction_theta_max 0.931
_diffrn_measurement_details
;
List of Runs (angles in degrees, time in seconds):

  # Type    Start    End  Width  t~exp~   \w     \q     \k     \f   Frames
#--------------------------------------------------------------------------
  1  \w     78.00 127.00   0.50    0.50    --   90.00  15.00-101.00   98
  2  \w     11.00  37.00   0.50    0.50    --   90.00  15.00-101.00   52
  3  \w    -46.00 129.00   0.50    0.50    --   43.60  55.00   0.00  350
  4  \w     86.00 126.00   0.50    0.50    --   43.60  15.00-101.00   80
  5  \w    -46.00  -1.00   0.50    0.50    --   43.60  18.00   0.00   90
  6  \w     38.00  73.00   0.50    0.50    --   43.60  15.00-101.00   70
  7  \w     56.00 130.00   0.50    0.50    --   43.60  18.00   0.00  148
  8  \w    -46.00 -19.00   0.50    0.50    --   43.60  55.00 -30.00   54
  9  \w    126.00 156.00   0.50    0.50    --   90.00  46.00   0.00   60
 10  \w     53.00  82.00   0.50    0.50    --   90.00  46.00   0.00   58
 11  \w     83.00 179.00   0.50    0.50    --   90.00  46.00  90.00  192
 12  \w      1.00  54.00   0.50    0.50    --   90.00  28.00  90.00  106
 13  \w     58.00 128.00   0.50    0.50    --   90.00  28.00  90.00  140
 14  \w    133.00 177.00   0.50    0.50    --   90.00  28.00  90.00   88
 15  \w     21.00  47.00   0.50    0.50    --   90.00  46.00-150.00   52
 16  \w     78.00 150.00   0.50    0.50    --   90.00  46.00-150.00  144
 17  \w     45.00 167.00   0.50    0.50    --   90.00  46.00  30.00  244
 18  \w    121.00 171.00   0.50    0.50    --   90.00  46.00 -90.00  100
 19  \w     93.00 118.00   0.50    0.50    --   90.00  46.00 150.00   50
 20  \w     64.00  90.00   0.50    0.50    --   90.00  46.00 150.00   52
 21  \w     97.00 176.00   0.50    0.50    --   90.00  46.00-180.00  158
 22  \w     39.00  64.00   0.50    0.50    --   90.00  46.00-120.00   50
 23  \w     93.00 177.00   0.50    0.50    --   90.00  46.00-120.00  168
 24  \w    143.00 172.00   0.50    0.50    --   90.00  46.00 -60.00   58
 25  \w    139.00 164.00   0.50    0.50    --   90.00  46.00 120.00   50
 26  \w      1.00  64.00   0.50    0.50    --   90.00  18.00  30.00  126
 27  \w     84.00 109.00   0.50    0.50    --   90.00  18.00  30.00   50
 28  \w      7.00  33.00   0.50    0.50    --   90.00   9.00-180.00   52
 29  \w    139.00 171.00   0.50    0.50    --   90.00   9.00-180.00   64
 30  \w    115.00 177.00   0.50    0.50    --   90.00  18.00-120.00  124
 31  \w    107.00 179.00   0.50    0.50    --   90.00  37.00 -30.00  144
 32  \w    131.00 156.00   0.50    0.50    --   90.00  46.00 -30.00   50
 33  \w    100.00 128.00   0.50    0.50    --   90.00  46.00 -60.00   56
 34  \w     51.00  77.00   0.50    0.50    --   90.00  46.00-180.00   52
 35  \w     28.00  53.00   0.50    0.50    --   90.00  46.00 -90.00   50
;
_diffrn_measurement_device 'four-circle diffractometer'
_diffrn_measurement_device_type 'XtaLAB AFC11 (RINC): quarter-chi single'
_diffrn_measurement_method '\w scans'
_diffrn_orient_matrix_type 'CrysAlisPro convention (1999,Acta A55,543-557)'
_diffrn_orient_matrix_UB_11 0.0948738000
_diffrn_orient_matrix_UB_12 -0.1296733000
_diffrn_orient_matrix_UB_13 0.0388984000
_diffrn_orient_matrix_UB_21 0.1728512000
_diffrn_orient_matrix_UB_22 0.1010845000
_diffrn_orient_matrix_UB_23 -0.0079475000
_diffrn_orient_matrix_UB_31 0.0147464000
_diffrn_orient_matrix_UB_32 0.0728960000
_diffrn_orient_matrix_UB_33 0.1433719000
_diffrn_radiation_monochromator mirror
_diffrn_radiation_probe x-ray
_diffrn_radiation_type 'Cu K\a'
_diffrn_radiation_wavelength 1.54184
_diffrn_reflns_av_R_equivalents 0.0225
_diffrn_reflns_av_unetI/netI 0.0149
_diffrn_reflns_Laue_measured_fraction_full 0.931
_diffrn_reflns_Laue_measured_fraction_max 0.931
_diffrn_reflns_limit_h_max 9
_diffrn_reflns_limit_h_min -9
_diffrn_reflns_limit_k_max 10
_diffrn_reflns_limit_k_min -10
_diffrn_reflns_limit_l_max 12
_diffrn_reflns_limit_l_min -10
_diffrn_reflns_number 8217
_diffrn_reflns_point_group_measured_fraction_full 0.931
_diffrn_reflns_point_group_measured_fraction_max 0.931
_diffrn_reflns_theta_full 66.481
_diffrn_reflns_theta_max 66.481
_diffrn_reflns_theta_min 8.563
_diffrn_source 'Rotating-anode X-ray tube'
_diffrn_source_type 'Rigaku (Cu) X-ray Source'
_exptl_absorpt_coefficient_mu 2.840
_exptl_absorpt_correction_T_max 1.00000
_exptl_absorpt_correction_T_min 0.82705
_exptl_absorpt_correction_type multi-scan
_exptl_absorpt_process_details
;
CrysAlisPro 1.171.40.78a (Rigaku Oxford Diffraction, 2020)
Empirical absorption correction using spherical harmonics,
 implemented in SCALE3 ABSPACK scaling algorithm.
;
_exptl_crystal_colour 'clear light yellow'
_exptl_crystal_colour_lustre clear
_exptl_crystal_colour_modifier light
_exptl_crystal_colour_primary yellow
_exptl_crystal_density_diffrn 1.811
_exptl_crystal_description plate
_exptl_crystal_F_000 400
_refine_diff_density_max 0.352
_refine_diff_density_min -0.351
_refine_diff_density_rms 0.048
_refine_ls_extinction_method none
_refine_ls_goodness_of_fit_ref 1.055
_refine_ls_hydrogen_treatment constr
_refine_ls_matrix_type full
_refine_ls_number_parameters 219
_refine_ls_number_reflns 2365
_refine_ls_number_restraints 0
_refine_ls_restrained_S_all 1.055
_refine_ls_R_factor_all 0.0225
_refine_ls_R_factor_gt 0.0218
_refine_ls_shift/su_max 0.001
_refine_ls_shift/su_mean 0.000
_refine_ls_structure_factor_coef Fsqd
_refine_ls_weighting_details 'w=1/[\s^2^(Fo^2^)+(0.0223P)^2^+0.6295P] where P=(Fo^2^+2Fc^2^)/3'
_refine_ls_weighting_scheme calc
_refine_ls_wR_factor_gt 0.0547
_refine_ls_wR_factor_ref 0.0552
_reflns_Friedel_coverage 0.000
_reflns_number_gt 2338
_reflns_number_total 2365
_reflns_threshold_expression 'I > 2\s(I)'
_cod_data_source_file d3sc01161e2.cif
_cod_data_source_block zn2-no2
_cod_depositor_comments 'Adding full bibliography for 1569205--1569212.cif.'
_cod_original_cell_volume 718.204(18)
_cod_database_code 1569208
_shelx_shelxl_version_number 2018/1
_chemical_oxdiff_formula 'C H O N Zn'
_shelx_space_group_comment
;
The symmetry employed for this shelxl refinement is uniquely defined
by the following loop, which should always be used as a source of
symmetry information in preference to the above space-group names.
They are only intended as comments.
;
_reflns_odcompleteness_completeness 92.51
_reflns_odcompleteness_iscentric 1
_reflns_odcompleteness_theta 66.97
_olex2_refinement_description
;
1. Fixed Uiso
 At 1.2 times of:
  All C(H) groups, All C(H,H) groups
 At 1.5 times of:
  All C(H,H,H) groups, All O(H) groups
2.a Secondary CH2 refined with riding coordinates:
 C00J(H00a,H00b), C00M(H00c,H00d), C00N(H00e,H00g)
2.b Aromatic/amide H refined with riding coordinates:
 C00F(H00F), C00H(H00H), C00K(H00K), C00L(H00L)
2.c Idealised Me refined as rotating group:
 C00O(H00i,H00j,H00m)
2.d Idealised tetrahedral OH refined as rotating group:
 O004(H004)
;
_olex2_submission_special_instructions 'No special instructions were received'
_oxdiff_exptl_absorpt_empirical_details
;
Empirical correction (ABSPACK) includes:
- Absorption correction using spherical harmonics
- Frame scaling
;
_oxdiff_exptl_absorpt_empirical_full_max 1.393
_oxdiff_exptl_absorpt_empirical_full_min 0.711

loop_
_space_group_symop_operation_xyz
'x, y, z'
'-x, -y, -z'

loop_
_atom_site_label
_atom_site_type_symbol
_atom_site_fract_x
_atom_site_fract_y
_atom_site_fract_z
_atom_site_U_iso_or_equiv
_atom_site_adp_type
_atom_site_occupancy
_atom_site_site_symmetry_order
_atom_site_calc_flag
_atom_site_refinement_flags_posn
_atom_site_refinement_flags_adp
_atom_site_refinement_flags_occupancy
_atom_site_disorder_assembly
_atom_site_disorder_group
Zn01 Zn 0.50542(3) 0.64071(2) 0.61578(2) 0.01600(9) Uani 1 1 d . . . . .
O002 O 0.57104(14) 0.41937(13) 0.58135(11) 0.0161(2) Uani 1 1 d . . . . .
O003 O 0.23170(15) 0.50640(14) 0.64060(12) 0.0235(3) Uani 1 1 d . . . . .
O004 O 0.74803(15) 0.75452(14) 0.58550(12) 0.0222(3) Uani 1 1 d . . . . .
H004 H 0.747276 0.747915 0.507399 0.033 Uiso 1 1 calc R U . . .
N005 N 0.56805(17) 0.64859(16) 0.80914(13) 0.0165(3) Uani 1 1 d . . . . .
O006 O 0.22772(19) 0.26594(16) 0.66716(14) 0.0341(3) Uani 1 1 d . . . . .
N007 N 0.60912(17) 0.16635(16) 0.38301(13) 0.0164(3) Uani 1 1 d . . . . .
O008 O 1.04391(17) 0.23454(15) 1.02428(12) 0.0275(3) Uani 1 1 d . . . . .
O9 O 1.06466(17) 0.05183(15) 0.86864(13) 0.0289(3) Uani 1 1 d . . . . .
O00A O 0.2150(2) 0.44259(19) 0.82926(14) 0.0404(4) Uani 1 1 d . . . . .
N11 N 1.00368(18) 0.16463(17) 0.91282(15) 0.0203(3) Uani 1 1 d . . . . .
N10 N 0.22479(18) 0.40591(18) 0.71401(15) 0.0228(3) Uani 1 1 d . . . . .
C00D C 0.6629(2) 0.35202(19) 0.65970(16) 0.0147(3) Uani 1 1 d . . . . .
C00E C 0.6991(2) 0.41209(19) 0.79482(16) 0.0158(3) Uani 1 1 d . . . . .
C00F C 0.6385(2) 0.54722(19) 0.86018(16) 0.0171(3) Uani 1 1 d . . . . .
H00F H 0.653095 0.560864 0.949865 0.021 Uiso 1 1 calc R U . . .
C00G C 0.7303(2) 0.21601(19) 0.61365(16) 0.0157(3) Uani 1 1 d . . . . .
C00H C 0.6981(2) 0.13325(19) 0.48107(17) 0.0171(3) Uani 1 1 d . . . . .
H00H H 0.748531 0.045102 0.465581 0.021 Uiso 1 1 calc R U . . .
C00I C 0.8780(2) 0.22074(19) 0.82697(16) 0.0174(3) Uani 1 1 d . . . . .
C00J C 0.5972(2) 0.0623(2) 0.25833(17) 0.0207(4) Uani 1 1 d . . . . .
H00A H 0.485503 -0.004858 0.238780 0.025 Uiso 1 1 calc R U . . .
H00B H 0.683707 -0.003671 0.264869 0.025 Uiso 1 1 calc R U . . .
C00K C 0.8392(2) 0.15443(19) 0.69903(17) 0.0176(3) Uani 1 1 d . . . . .
H00K H 0.885648 0.067808 0.668585 0.021 Uiso 1 1 calc R U . . .
C00L C 0.8064(2) 0.34580(19) 0.87668(16) 0.0171(3) Uani 1 1 d . . . . .
H00L H 0.829734 0.385733 0.964612 0.021 Uiso 1 1 calc R U . . .
C00M C 0.5342(2) 0.7808(2) 0.90044(17) 0.0225(4) Uani 1 1 d . . . . .
H00C H 0.633843 0.863371 0.917256 0.027 Uiso 1 1 calc R U . . .
H00D H 0.517705 0.746414 0.981578 0.027 Uiso 1 1 calc R U . . .
C00N C 0.6225(2) 0.1539(2) 0.14890(16) 0.0187(4) Uani 1 1 d . . . . .
H00E H 0.717873 0.239718 0.178648 0.022 Uiso 1 1 calc R U . . .
H00G H 0.653233 0.086222 0.077660 0.022 Uiso 1 1 calc R U . . .
C00O C 0.9064(2) 0.7179(2) 0.6438(2) 0.0290(4) Uani 1 1 d . . . . .
H00I H 0.918350 0.615024 0.605273 0.044 Uiso 1 1 calc R U . . .
H00J H 0.905559 0.721992 0.734811 0.044 Uiso 1 1 calc R U . . .
H00M H 1.000980 0.792403 0.630341 0.044 Uiso 1 1 calc R U . . .

loop_
_atom_site_aniso_label
_atom_site_aniso_U_11
_atom_site_aniso_U_22
_atom_site_aniso_U_33
_atom_site_aniso_U_23
_atom_site_aniso_U_13
_atom_site_aniso_U_12
Zn01 0.02193(14) 0.01498(13) 0.01181(14) 0.00028(9) -0.00138(8) 0.01063(9)
O002 0.0201(6) 0.0162(6) 0.0126(6) 0.0019(4) -0.0021(4) 0.0098(5)
O003 0.0236(6) 0.0250(6) 0.0229(7) 0.0069(5) 0.0009(5) 0.0070(5)
O004 0.0225(6) 0.0230(6) 0.0207(7) 0.0017(5) 0.0018(5) 0.0057(5)
N005 0.0181(7) 0.0179(7) 0.0134(7) -0.0008(6) -0.0008(5) 0.0085(5)
O006 0.0465(8) 0.0266(7) 0.0352(8) 0.0117(6) 0.0142(6) 0.0123(6)
N007 0.0195(7) 0.0153(7) 0.0148(8) 0.0011(6) 0.0017(5) 0.0063(5)
O008 0.0310(7) 0.0321(7) 0.0185(8) 0.0057(6) -0.0073(5) 0.0101(6)
O9 0.0321(7) 0.0278(7) 0.0310(8) 0.0083(6) -0.0007(6) 0.0198(6)
O00A 0.0479(9) 0.0489(9) 0.0180(9) 0.0009(7) 0.0060(6) -0.0077(7)
N11 0.0194(7) 0.0214(7) 0.0221(9) 0.0103(6) -0.0009(6) 0.0066(6)
N10 0.0194(7) 0.0295(8) 0.0189(9) 0.0050(7) 0.0016(6) 0.0028(6)
C00D 0.0139(7) 0.0146(8) 0.0165(9) 0.0056(6) 0.0001(6) 0.0043(6)
C00E 0.0176(8) 0.0164(8) 0.0143(9) 0.0031(7) 0.0004(6) 0.0067(6)
C00F 0.0194(8) 0.0210(9) 0.0105(9) 0.0010(7) -0.0011(6) 0.0065(7)
C00G 0.0162(8) 0.0153(8) 0.0163(9) 0.0042(7) 0.0006(6) 0.0054(6)
C00H 0.0197(8) 0.0139(8) 0.0193(9) 0.0025(7) 0.0027(6) 0.0084(6)
C00I 0.0170(8) 0.0186(8) 0.0180(10) 0.0081(7) -0.0019(6) 0.0065(6)
C00J 0.0277(9) 0.0156(8) 0.0185(10) -0.0018(7) 0.0009(7) 0.0098(7)
C00K 0.0179(8) 0.0151(8) 0.0215(10) 0.0049(7) 0.0019(6) 0.0075(6)
C00L 0.0204(8) 0.0186(8) 0.0125(9) 0.0037(7) -0.0004(6) 0.0051(7)
C00M 0.0301(9) 0.0228(9) 0.0144(9) -0.0032(7) -0.0022(7) 0.0140(7)
C00N 0.0240(8) 0.0194(8) 0.0130(9) -0.0026(7) 0.0026(6) 0.0106(7)
C00O 0.0190(9) 0.0376(11) 0.0289(11) 0.0048(9) -0.0009(7) 0.0049(8)

loop_
_atom_type_symbol
_atom_type_description
_atom_type_scat_dispersion_real
_atom_type_scat_dispersion_imag
_atom_type_scat_source
C C 0.0181 0.0091 'International Tables Vol C Tables 4.2.6.8 and 6.1.1.4'
H H 0.0000 0.0000 'International Tables Vol C Tables 4.2.6.8 and 6.1.1.4'
N N 0.0311 0.0180 'International Tables Vol C Tables 4.2.6.8 and 6.1.1.4'
O O 0.0492 0.0322 'International Tables Vol C Tables 4.2.6.8 and 6.1.1.4'
Zn Zn -1.5491 0.6778 'International Tables Vol C Tables 4.2.6.8 and 6.1.1.4'

loop_
_geom_angle_atom_site_label_1
_geom_angle_atom_site_label_2
_geom_angle_atom_site_label_3
_geom_angle
_geom_angle_site_symmetry_1
_geom_angle_site_symmetry_3
_geom_angle_publ_flag
O002 Zn01 O002 79.26(5) 2_666 . ?
O002 Zn01 O003 85.37(4) . . ?
O002 Zn01 O003 87.39(4) 2_666 . ?
O002 Zn01 O004 90.31(5) 2_666 . ?
O002 Zn01 O004 93.27(5) . . ?
O004 Zn01 O003 177.51(5) . . ?
N005 Zn01 O002 167.42(5) . 2_666 ?
N005 Zn01 O002 89.82(5) . . ?
N005 Zn01 O003 85.52(5) . . ?
N005 Zn01 O004 96.57(5) . . ?
N005 Zn01 N007 99.98(5) . 2_666 ?
N007 Zn01 O002 89.82(5) 2_666 2_666 ?
N007 Zn01 O002 166.19(5) 2_666 . ?
N007 Zn01 O003 85.72(5) 2_666 . ?
N007 Zn01 O004 95.23(5) 2_666 . ?
Zn01 O002 Zn01 100.74(5) 2_666 . ?
C00D O002 Zn01 128.36(10) . . ?
C00D O002 Zn01 129.86(10) . 2_666 ?
N10 O003 Zn01 118.81(10) . . ?
Zn01 O004 H004 107.9 . . ?
C00O O004 Zn01 122.00(11) . . ?
C00O O004 H004 109.5 . . ?
C00F N005 Zn01 124.76(12) . . ?
C00F N005 C00M 115.71(14) . . ?
C00M N005 Zn01 119.52(10) . . ?
C00H N007 Zn01 124.98(12) . 2_666 ?
C00H N007 C00J 117.25(14) . . ?
C00J N007 Zn01 117.67(10) . 2_666 ?
O008 N11 O9 123.85(14) . . ?
O008 N11 C00I 118.01(14) . . ?
O9 N11 C00I 118.13(15) . . ?
O003 N10 O006 118.79(15) . . ?
O00A N10 O003 121.04(16) . . ?
O00A N10 O006 120.18(16) . . ?
O002 C00D C00E 120.80(14) . . ?
O002 C00D C00G 121.48(15) . . ?
C00E C00D C00G 117.72(14) . . ?
C00D C00E C00F 125.71(14) . . ?
C00L C00E C00D 120.48(15) . . ?
C00L C00E C00F 113.76(15) . . ?
N005 C00F C00E 127.91(15) . . ?
N005 C00F H00F 116.0 . . ?
C00E C00F H00F 116.0 . . ?
C00D C00G C00H 125.39(14) . . ?
C00K C00G C00D 119.71(15) . . ?
C00K C00G C00H 114.89(15) . . ?
N007 C00H C00G 128.23(15) . . ?
N007 C00H H00H 115.9 . . ?
C00G C00H H00H 115.9 . . ?
C00K C00I N11 120.13(15) . . ?
C00K C00I C00L 121.35(15) . . ?
C00L C00I N11 118.45(15) . . ?
N007 C00J H00A 109.3 . . ?
N007 C00J H00B 109.3 . . ?
N007 C00J C00N 111.77(14) . . ?
H00A C00J H00B 107.9 . . ?
C00N C00J H00A 109.3 . . ?
C00N C00J H00B 109.3 . . ?
C00G C00K H00K 119.7 . . ?
C00I C00K C00G 120.57(15) . . ?
C00I C00K H00K 119.7 . . ?
C00E C00L H00L 120.0 . . ?
C00I C00L C00E 119.93(16) . . ?
C00I C00L H00L 120.0 . . ?
N005 C00M H00C 108.9 . . ?
N005 C00M H00D 108.9 . . ?
N005 C00M C00N 113.26(14) . 2_666 ?
H00C C00M H00D 107.7 . . ?
C00N C00M H00C 108.9 2_666 . ?
C00N C00M H00D 108.9 2_666 . ?
C00J C00N H00E 108.7 . . ?
C00J C00N H00G 108.7 . . ?
C00M C00N C00J 114.21(15) 2_666 . ?
C00M C00N H00E 108.7 2_666 . ?
C00M C00N H00G 108.7 2_666 . ?
H00E C00N H00G 107.6 . . ?
O004 C00O H00I 109.5 . . ?
O004 C00O H00J 109.5 . . ?
O004 C00O H00M 109.5 . . ?
H00I C00O H00J 109.5 . . ?
H00I C00O H00M 109.5 . . ?
H00J C00O H00M 109.5 . . ?

loop_
_geom_bond_atom_site_label_1
_geom_bond_atom_site_label_2
_geom_bond_distance
_geom_bond_site_symmetry_2
_geom_bond_publ_flag
Zn01 O002 2.0657(11) 2_666 ?
Zn01 O002 2.0854(11) . ?
Zn01 O003 2.3822(12) . ?
Zn01 O004 2.1224(12) . ?
Zn01 N005 2.0355(14) . ?
Zn01 N007 2.0471(13) 2_666 ?
O002 C00D 1.3065(19) . ?
O003 N10 1.262(2) . ?
O004 H004 0.8200 . ?
O004 C00O 1.440(2) . ?
N005 C00F 1.275(2) . ?
N005 C00M 1.479(2) . ?
O006 N10 1.262(2) . ?
N007 C00H 1.280(2) . ?
N007 C00J 1.474(2) . ?
O008 N11 1.226(2) . ?
O9 N11 1.227(2) . ?
O00A N10 1.231(2) . ?
N11 C00I 1.461(2) . ?
C00D C00E 1.427(2) . ?
C00D C00G 1.431(2) . ?
C00E C00F 1.463(2) . ?
C00E C00L 1.395(2) . ?
C00F H00F 0.9300 . ?
C00G C00H 1.455(3) . ?
C00G C00K 1.401(2) . ?
C00H H00H 0.9300 . ?
C00I C00K 1.370(3) . ?
C00I C00L 1.382(2) . ?
C00J H00A 0.9700 . ?
C00J H00B 0.9700 . ?
C00J C00N 1.524(2) . ?
C00K H00K 0.9300 . ?
C00L H00L 0.9300 . ?
C00M H00C 0.9700 . ?
C00M H00D 0.9700 . ?
C00M C00N 1.521(2) 2_666 ?
C00N H00E 0.9700 . ?
C00N H00G 0.9700 . ?
C00O H00I 0.9600 . ?
C00O H00J 0.9600 . ?
C00O H00M 0.9600 . ?

loop_
_geom_torsion_atom_site_label_1
_geom_torsion_atom_site_label_2
_geom_torsion_atom_site_label_3
_geom_torsion_atom_site_label_4
_geom_torsion
_geom_torsion_site_symmetry_1
_geom_torsion_site_symmetry_2
_geom_torsion_site_symmetry_3
_geom_torsion_site_symmetry_4
_geom_torsion_publ_flag
Zn01 O002 C00D C00E -178.98(11) 2_666 . . . ?
Zn01 O002 C00D C00E 15.0(2) . . . . ?
Zn01 O002 C00D C00G -165.20(11) . . . . ?
Zn01 O002 C00D C00G 0.9(2) 2_666 . . . ?
Zn01 O003 N10 O006 -89.83(16) . . . . ?
Zn01 O003 N10 O00A 90.34(17) . . . . ?
Zn01 N005 C00F C00E 4.3(3) . . . . ?
Zn01 N005 C00M C00N 31.6(2) . . . 2_666 ?
Zn01 N007 C00H C00G 3.8(3) 2_666 . . . ?
Zn01 N007 C00J C00N 41.25(17) 2_666 . . . ?
O002 C00D C00E C00F 1.3(3) . . . . ?
O002 C00D C00E C00L -175.82(15) . . . . ?
O002 C00D C00G C00H -3.8(3) . . . . ?
O002 C00D C00G C00K 175.03(15) . . . . ?
N007 C00J C00N C00M -78.00(18) . . . 2_666 ?
O008 N11 C00I C00K 174.77(15) . . . . ?
O008 N11 C00I C00L -2.3(2) . . . . ?
O9 N11 C00I C00K -4.1(2) . . . . ?
O9 N11 C00I C00L 178.79(15) . . . . ?
N11 C00I C00K C00G -174.49(15) . . . . ?
N11 C00I C00L C00E 173.70(15) . . . . ?
C00D C00E C00F N005 -12.1(3) . . . . ?
C00D C00E C00L C00I -0.2(2) . . . . ?
C00D C00G C00H N007 1.3(3) . . . . ?
C00D C00G C00K C00I 1.8(2) . . . . ?
C00E C00D C00G C00H 176.07(15) . . . . ?
C00E C00D C00G C00K -5.1(2) . . . . ?
C00F N005 C00M C00N -149.39(16) . . . 2_666 ?
C00F C00E C00L C00I -177.69(15) . . . . ?
C00G C00D C00E C00F -178.51(15) . . . . ?
C00G C00D C00E C00L 4.3(2) . . . . ?
C00H N007 C00J C00N -135.22(16) . . . . ?
C00H C00G C00K C00I -179.23(15) . . . . ?
C00J N007 C00H C00G 179.96(16) . . . . ?
C00K C00G C00H N007 -177.53(16) . . . . ?
C00K C00I C00L C00E -3.3(3) . . . . ?
C00L C00E C00F N005 165.29(17) . . . . ?
C00L C00I C00K C00G 2.5(3) . . . . ?
C00M N005 C00F C00E -174.73(16) . . . . ?
